data_1532996
loop_
_publ_author_name
'Nalini, G.'
'Guru Row, T.N.'
'Subbanna, G.N.'

_publ_section_title
;
 Studies on n=2 Aurivillius phases: structure of the series Bi3-x Lax Ti
 Nb O9 (0 <= x <= 1)
;
_journal_name_full 'Materials Chemistry and Physics'
_journal_page_first 663
_journal_page_last 671
_journal_volume 82
_journal_year 2003
_chemical_formula_sum 'Bi2.79 La0.21 Nb1.08 O9 Ti0.92'
_chemical_name_systematic '(Bi0.79 La0.21) Bi2 (Ti0.92 Nb1.08 O9)'
_space_group_IT_number 36
_symmetry_space_group_name_Hall 'A -2 2a'
_symmetry_space_group_name_H-M 'A 21 a m'
_cell_angle_alpha 90
_cell_angle_beta 90
_cell_angle_gamma 90
_cell_formula_units_Z 4
_cell_length_a 5.4364
_cell_length_b 5.4106
_cell_length_c 25.0787
_cell_volume 737.670
_citation_journal_id_ASTM MCHPDR
_cod_data_source_file Nalini_MCHPDR_2003_480.cif
_cod_data_source_block Bi2.79La0.21Nb1.08O9Ti0.92
_cod_original_cell_volume 737.6696
_cod_original_sg_symbol_Hall 'C 2c -2 (z,y,-x)'
_cod_database_code 1532996

loop_
_symmetry_equiv_pos_as_xyz
x,y,z
x+1/2,-y,-z
x,y,-z
x+1/2,-y,z
x,y+1/2,z+1/2
x+1/2,-y+1/2,-z+1/2
x,y+1/2,-z+1/2
x+1/2,-y+1/2,z+1/2

loop_
_atom_site_label
_atom_site_type_symbol
_atom_site_fract_x
_atom_site_fract_y
_atom_site_fract_z
_atom_site_occupancy
_atom_site_U_iso_or_equiv
O2 O-2 0.471 0.668 0.3381 1 0.0
O1 O-2 0.448 0.169 0 1 0.0
Ti1 Ti+4 0.4638 0.763 0.4114 0.46 0.0
Bi2 Bi+3 0.5003 0.7339 0.199 1 0.0
Bi1 Bi+3 0.0142 0.2232 0 0.79 0.0
La1 La+3 0.0142 0.2232 0 0.21 0.0
O4 O-2 0.649 0.04 0.071 1 0.0
Nb1 Nb+5 0.4638 0.763 0.4114 0.54 0.0
O3 O-2 0.765 -0.003 0.2599 1 0.0
O5 O-2 0.773 0.018 0.5673 1 0.0
